data_4310791
loop_
_publ_author_name
'Xi-Xue Hu'
'Ji-Qing Xu'
'Peng Cheng'
'Xiao-Yan Chen'
'Xiao-Bing Cui'
'Jiang-Feng Song'
'Guang-Di Yang'
'Tie-Gang Wang'

_publ_section_title
;
 A New Route for Preparing Coordination Polymers from Hydrothermal
 Reactions Involving in Situ Ligand Synthesis
;
_journal_name_full 'Inorganic Chemistry'
_journal_page_first 2261
_journal_page_last 2266
_journal_paper_doi 10.1021/ic0351646
_journal_volume 43
_journal_year 2004
_chemical_formula_moiety 'C19 H12 Co N4 O4'
_chemical_formula_sum 'C19 H12 Co N4 O4'
_chemical_formula_weight 419.26
_chemical_melting_point ?
_chemical_name_systematic
; 
 ? 
;
_space_group_IT_number 9
_symmetry_cell_setting monoclinic
_symmetry_space_group_name_Hall 'C -2yc'
_symmetry_space_group_name_H-M 'C 1 c 1'
_atom_sites_solution_hydrogens geom
_atom_sites_solution_primary direct
_atom_sites_solution_secondary difmap
_audit_creation_method SHELXL-97
_cell_angle_alpha 90.00
_cell_angle_beta 117.677(13)
_cell_angle_gamma 90.00
_cell_formula_units_Z 4
_cell_length_a 9.9464(13)
_cell_length_b 23.685(5)
_cell_length_c 7.9491(16)
_cell_measurement_temperature 293(2)
_cell_volume 1658.4(6)
_computing_cell_refinement XSCANS
_computing_data_collection XSCANS
_computing_data_reduction XSCANS
_computing_molecular_graphics SHELXP-97
_computing_publication_material SHELXTL
_computing_structure_refinement 'SHELXL-97 (Sheldrick, 1997)'
_computing_structure_solution 'SHELXS-97 (Sheldrick, 1990)'
_diffrn_ambient_temperature 293(2)
_diffrn_measured_fraction_theta_full 1.000
_diffrn_measured_fraction_theta_max 1.000
_diffrn_measurement_device_type 'Siemens P4 diffractometer'
_diffrn_measurement_method w-scan
_diffrn_radiation_monochromator graphite
_diffrn_radiation_source 'fine-focus sealed tube'
_diffrn_radiation_type MoK\a
_diffrn_radiation_wavelength 0.71073
_diffrn_reflns_av_R_equivalents 0.0181
_diffrn_reflns_av_sigmaI/netI 0.0326
_diffrn_reflns_limit_h_max 12
_diffrn_reflns_limit_h_min -1
_diffrn_reflns_limit_k_max 29
_diffrn_reflns_limit_k_min -1
_diffrn_reflns_limit_l_max 9
_diffrn_reflns_limit_l_min -9
_diffrn_reflns_number 2059
_diffrn_reflns_theta_full 25.99
_diffrn_reflns_theta_max 25.99
_diffrn_reflns_theta_min 1.72
_diffrn_standards_decay_% 0
_diffrn_standards_interval_count 0
_diffrn_standards_interval_time .
_diffrn_standards_number 0
_exptl_absorpt_coefficient_mu 1.072
_exptl_crystal_colour deep_red
_exptl_crystal_density_diffrn 1.679
_exptl_crystal_density_method 'not measured'
_exptl_crystal_description Block
_exptl_crystal_F_000 852
_exptl_crystal_size_max 0.50
_exptl_crystal_size_mid 0.32
_exptl_crystal_size_min 0.32
_refine_diff_density_max 0.460
_refine_diff_density_min -0.341
_refine_diff_density_rms 0.056
_refine_ls_abs_structure_details 'Flack H D (1983), Acta Cryst. A39, 876-881'
_refine_ls_abs_structure_Flack 0.000(17)
_refine_ls_extinction_method none
_refine_ls_goodness_of_fit_ref 1.013
_refine_ls_hydrogen_treatment mixed
_refine_ls_matrix_type full
_refine_ls_number_parameters 301
_refine_ls_number_reflns 1921
_refine_ls_number_restraints 2
_refine_ls_restrained_S_all 1.013
_refine_ls_R_factor_all 0.0297
_refine_ls_R_factor_gt 0.0282
_refine_ls_shift/su_max 0.032
_refine_ls_shift/su_mean 0.004
_refine_ls_structure_factor_coef Fsqd
_refine_ls_weighting_details 'calc w=1/[\s^2^(Fo^2^)+(0.0515P)^2^+0.0000P] where P=(Fo^2^+2Fc^2^)/3'
_refine_ls_weighting_scheme calc
_refine_ls_wR_factor_gt 0.0704
_refine_ls_wR_factor_ref 0.0711
_reflns_number_gt 1827
_reflns_number_total 1921
_reflns_threshold_expression >2sigma(I)
_cod_data_source_file ic0351646si20031008_025554.cif
_cod_data_source_block h
_cod_depositor_comments
;
The following automatic conversions were performed:
'_symmetry_cell_setting' value 'Monoclinic' changed to 'monoclinic'
according to '/home/adriana/struct/CIF-dictionaries/cif_core.dic'
dictionary named 'cif_core.dic' version 2.4.1 from 2010-06-29.

Automatic conversion script
Id: cif_fix_enum 1555 2011-01-17 13:19:09Z saulius 

The following automatic conversions were performed:

'_chemical_melting_point' value 'not measured' was changed to '?' -
the value is undefined or not given.

Automatic conversion script
Id: cif_fix_values 1569 2011-02-09 13:29:24Z adriana 
;
_cod_original_cell_volume 1658.4(5)
_cod_database_code 4310791

loop_
_symmetry_equiv_pos_as_xyz
'x, y, z'
'x, -y, z+1/2'
'x+1/2, y+1/2, z'
'x+1/2, -y+1/2, z+1/2'

loop_
_atom_site_label
_atom_site_type_symbol
_atom_site_fract_x
_atom_site_fract_y
_atom_site_fract_z
_atom_site_U_iso_or_equiv
_atom_site_adp_type
_atom_site_occupancy
_atom_site_symmetry_multiplicity
_atom_site_calc_flag
_atom_site_refinement_flags
_atom_site_disorder_assembly
_atom_site_disorder_group
Co1 Co 0.45567(6) 0.389008(14) 0.28928(6) 0.02497(12) Uani 1 1 d . . .
C1 C 0.3248(5) 0.37422(17) -0.1494(6) 0.0398(9) Uani 1 1 d . . .
C2 C 0.2711(6) 0.3454(2) -0.3212(6) 0.0496(11) Uani 1 1 d . . .
C3 C 0.2671(6) 0.2883(2) -0.3170(7) 0.0542(12) Uani 1 1 d . . .
C4 C 0.3163(5) 0.26026(17) -0.1466(6) 0.0433(10) Uani 1 1 d . . .
C5 C 0.3688(5) 0.29155(18) 0.0195(7) 0.0332(9) Uani 1 1 d . . .
C6 C 0.4274(4) 0.26625(15) 0.2104(6) 0.0314(8) Uani 1 1 d . . .
C7 C 0.4315(6) 0.20813(16) 0.2405(7) 0.0469(12) Uani 1 1 d . . .
C8 C 0.4925(7) 0.1882(2) 0.4229(9) 0.0557(13) Uani 1 1 d . . .
C9 C 0.5435(6) 0.2248(2) 0.5718(7) 0.0535(12) Uani 1 1 d . . .
C10 C 0.5368(6) 0.2828(2) 0.5335(7) 0.0386(11) Uani 1 1 d . . .
C11 C 0.7058(4) 0.41860(15) 0.2129(5) 0.0318(8) Uani 1 1 d . . .
C12 C 0.8103(4) 0.45639(14) 0.1837(5) 0.0246(6) Uani 1 1 d . . .
C13 C 0.9503(4) 0.43611(14) 0.2067(5) 0.0281(7) Uani 1 1 d . . .
C14 C 1.0528(4) 0.47228(16) 0.1921(5) 0.0283(7) Uani 1 1 d . . .
C15 C 1.0160(4) 0.52985(16) 0.1544(6) 0.0322(8) Uani 1 1 d . . .
C16 C 0.8795(4) 0.55034(14) 0.1334(5) 0.0291(7) Uani 1 1 d . . .
C17 C 0.7757(4) 0.51379(14) 0.1471(5) 0.0230(6) Uani 1 1 d . . .
C18 C 0.2050(4) 0.4533(2) 0.2145(5) 0.0379(9) Uani 1 1 d . . .
C19 C 0.6275(4) 0.46569(14) 0.6194(4) 0.0242(7) Uani 1 1 d . . .
O1 O 0.2898(4) 0.48829(19) 0.1963(6) 0.0665(11) Uani 1 1 d . . .
O2 O 0.2391(4) 0.40124(16) 0.2532(5) 0.0512(8) Uani 1 1 d . . .
O3 O 0.5805(3) 0.41574(10) 0.5710(4) 0.0312(5) Uani 1 1 d . . .
O4 O 0.7364(4) 0.36775(12) 0.2601(5) 0.0500(8) Uani 1 1 d . . .
N1 N 0.4786(3) 0.30305(13) 0.3577(4) 0.0296(6) Uani 1 1 d . . .
N2 N 0.3691(3) 0.34840(12) 0.0177(5) 0.0294(6) Uani 1 1 d . . .
N3 N 0.5447(3) 0.49665(13) 0.1522(4) 0.0278(6) Uani 1 1 d . . .
N4 N 0.5780(3) 0.44022(13) 0.2017(4) 0.0306(7) Uani 1 1 d . . .
H12 H 0.587(6) 0.2089(19) 0.709(6) 0.033(13) Uiso 1 1 d . . .
H11 H 0.338(8) 0.216(3) -0.108(10) 0.08(2) Uiso 1 1 d . . .
H10 H 0.969(5) 0.3932(16) 0.240(5) 0.027(11) Uiso 1 1 d . . .
H9 H 1.073(5) 0.5531(17) 0.138(6) 0.026(10) Uiso 1 1 d . . .
H8 H 0.551(6) 0.314(2) 0.612(7) 0.041(13) Uiso 1 1 d . . .
H7 H 0.860(6) 0.590(2) 0.119(7) 0.043(12) Uiso 1 1 d . . .
H6 H 0.340(6) 0.417(2) -0.134(8) 0.057(15) Uiso 1 1 d . . .
H5 H 0.250(7) 0.361(3) -0.424(9) 0.062(17) Uiso 1 1 d . . .
H4 H 0.467(6) 0.5047(19) 0.151(6) 0.033(11) Uiso 1 1 d . . .
H3 H 0.235(9) 0.272(3) -0.438(11) 0.10(3) Uiso 1 1 d . . .
H2 H 0.514(9) 0.145(3) 0.477(11) 0.10(2) Uiso 1 1 d . . .
H1 H 0.391(9) 0.185(3) 0.101(10) 0.08(2) Uiso 1 1 d . . .

loop_
_atom_site_aniso_label
_atom_site_aniso_U_11
_atom_site_aniso_U_22
_atom_site_aniso_U_33
_atom_site_aniso_U_23
_atom_site_aniso_U_13
_atom_site_aniso_U_12
Co1 0.0216(2) 0.01709(18) 0.0372(2) -0.0011(2) 0.01443(16) -0.0040(2)
C1 0.039(2) 0.0342(19) 0.043(2) 0.0055(16) 0.0164(18) 0.0036(18)
C2 0.046(3) 0.058(3) 0.038(2) 0.0113(19) 0.014(2) 0.008(2)
C3 0.054(3) 0.058(3) 0.049(3) -0.016(2) 0.022(2) -0.003(2)
C4 0.046(3) 0.0300(19) 0.052(2) -0.0133(17) 0.022(2) -0.0051(18)
C5 0.028(2) 0.0248(18) 0.048(2) -0.0024(17) 0.0182(19) -0.0025(16)
C6 0.0296(19) 0.0183(15) 0.0502(19) 0.0003(14) 0.0218(17) 0.0001(14)
C7 0.048(3) 0.0216(17) 0.066(3) 0.0013(17) 0.022(3) 0.0010(18)
C8 0.065(3) 0.024(2) 0.071(3) 0.0135(19) 0.026(3) 0.006(2)
C9 0.056(3) 0.046(3) 0.056(3) 0.025(2) 0.023(3) 0.010(2)
C10 0.040(3) 0.034(2) 0.044(2) 0.0095(18) 0.021(2) 0.0056(19)
C11 0.0255(18) 0.0240(17) 0.047(2) 0.0088(14) 0.0175(16) -0.0019(14)
C12 0.0200(15) 0.0220(15) 0.0330(16) 0.0011(13) 0.0133(13) -0.0013(13)
C13 0.0224(17) 0.0216(15) 0.0371(16) 0.0003(13) 0.0112(14) 0.0043(13)
C14 0.0197(16) 0.038(2) 0.0267(16) -0.0010(13) 0.0101(13) 0.0019(14)
C15 0.0211(17) 0.0304(18) 0.046(2) 0.0024(15) 0.0161(16) -0.0064(15)
C16 0.0230(17) 0.0222(16) 0.0403(19) 0.0056(14) 0.0132(15) -0.0022(14)
C17 0.0161(15) 0.0236(14) 0.0300(16) 0.0031(12) 0.0114(13) 0.0027(12)
C18 0.0178(18) 0.060(3) 0.0312(18) -0.0096(17) 0.0074(15) 0.0069(18)
C19 0.0190(16) 0.0267(16) 0.0274(15) -0.0009(12) 0.0113(13) -0.0014(13)
O1 0.0283(17) 0.096(3) 0.090(3) -0.017(2) 0.0400(18) -0.0145(18)
O2 0.0289(15) 0.066(2) 0.0526(17) -0.0072(15) 0.0139(14) 0.0211(15)
O3 0.0316(13) 0.0224(12) 0.0409(13) -0.0053(10) 0.0179(11) -0.0087(10)
O4 0.0448(18) 0.0222(13) 0.082(2) 0.0117(14) 0.0285(17) -0.0007(13)
N1 0.0231(15) 0.0258(15) 0.0396(15) 0.0033(11) 0.0143(14) 0.0023(12)
N2 0.0257(15) 0.0209(13) 0.0404(16) -0.0011(12) 0.0144(13) -0.0011(12)
N3 0.0176(14) 0.0252(14) 0.0435(16) 0.0040(12) 0.0168(12) 0.0019(12)
N4 0.0220(15) 0.0288(15) 0.0437(17) 0.0060(12) 0.0174(14) -0.0026(12)

loop_
_atom_type_symbol
_atom_type_description
_atom_type_scat_dispersion_real
_atom_type_scat_dispersion_imag
_atom_type_scat_source
C C 0.0033 0.0016 'International Tables Vol C Tables 4.2.6.8 and 6.1.1.4'
H H 0.0000 0.0000 'International Tables Vol C Tables 4.2.6.8 and 6.1.1.4'
N N 0.0061 0.0033 'International Tables Vol C Tables 4.2.6.8 and 6.1.1.4'
O O 0.0106 0.0060 'International Tables Vol C Tables 4.2.6.8 and 6.1.1.4'
Co Co 0.3494 0.9721 'International Tables Vol C Tables 4.2.6.8 and 6.1.1.4'

loop_
_geom_angle_atom_site_label_1
_geom_angle_atom_site_label_2
_geom_angle_atom_site_label_3
_geom_angle
_geom_angle_site_symmetry_1
_geom_angle_site_symmetry_3
_geom_angle_publ_flag
O2 Co1 N4 128.02(14) . . ?
O2 Co1 O3 99.75(12) . . ?
N4 Co1 O3 91.93(11) . . ?
O2 Co1 N1 98.87(14) . . ?
N4 Co1 N1 130.69(12) . . ?
O3 Co1 N1 94.45(11) . . ?
O2 Co1 N2 91.01(13) . . ?
N4 Co1 N2 87.01(13) . . ?
O3 Co1 N2 167.06(11) . . ?
N1 Co1 N2 76.67(12) . . ?
N2 C1 C2 123.3(4) . . ?
C3 C2 C1 117.9(4) . . ?
C2 C3 C4 120.2(4) . . ?
C3 C4 C5 118.9(4) . . ?
N2 C5 C4 121.7(4) . . ?
N2 C5 C6 114.5(4) . . ?
C4 C5 C6 123.8(4) . . ?
N1 C6 C7 121.1(4) . . ?
N1 C6 C5 116.0(3) . . ?
C7 C6 C5 122.9(4) . . ?
C8 C7 C6 119.0(4) . . ?
C9 C8 C7 120.3(4) . . ?
C8 C9 C10 118.3(4) . . ?
N1 C10 C9 122.3(5) . . ?
O4 C11 N4 118.6(3) . . ?
O4 C11 C12 122.7(3) . . ?
N4 C11 C12 118.5(3) . . ?
C17 C12 C13 119.6(3) . . ?
C17 C12 C11 120.0(3) . . ?
C13 C12 C11 120.2(3) . . ?
C14 C13 C12 120.3(3) . . ?
C13 C14 C15 119.4(3) . . ?
C13 C14 C18 123.1(3) . 1_655 ?
C15 C14 C18 117.4(4) . 1_655 ?
C16 C15 C14 120.7(3) . . ?
C15 C16 C17 119.8(3) . . ?
C16 C17 C12 120.1(3) . . ?
C16 C17 C19 120.9(3) . 2_564 ?
C12 C17 C19 119.1(3) . 2_564 ?
O1 C18 O2 123.7(4) . . ?
O1 C18 C14 119.2(4) . 1_455 ?
O2 C18 C14 117.1(4) . 1_455 ?
O3 C19 N3 121.1(3) . 2_565 ?
O3 C19 C17 123.9(3) . 2_565 ?
N3 C19 C17 115.0(3) 2_565 2_565 ?
C18 O2 Co1 108.2(3) . . ?
C19 O3 Co1 124.1(2) . . ?
C10 N1 C6 118.8(4) . . ?
C10 N1 Co1 124.4(3) . . ?
C6 N1 Co1 116.7(2) . . ?
C1 N2 C5 117.8(4) . . ?
C1 N2 Co1 126.0(3) . . ?
C5 N2 Co1 116.1(3) . . ?
C19 N3 N4 128.1(3) 2_564 . ?
C11 N4 N3 118.9(3) . . ?
C11 N4 Co1 116.5(2) . . ?
N3 N4 Co1 124.2(2) . . ?

loop_
_geom_bond_atom_site_label_1
_geom_bond_atom_site_label_2
_geom_bond_distance
_geom_bond_site_symmetry_2
_geom_bond_publ_flag
Co1 O2 2.057(3) . ?
Co1 N4 2.055(3) . ?
Co1 O3 2.091(3) . ?
Co1 N1 2.092(3) . ?
Co1 N2 2.145(3) . ?
C1 N2 1.337(5) . ?
C1 C2 1.392(7) . ?
C2 C3 1.356(8) . ?
C3 C4 1.378(7) . ?
C4 C5 1.387(6) . ?
C5 N2 1.347(5) . ?
C5 C6 1.476(6) . ?
C6 N1 1.355(5) . ?
C6 C7 1.395(5) . ?
C7 C8 1.369(7) . ?
C8 C9 1.360(8) . ?
C9 C10 1.403(7) . ?
C10 N1 1.329(6) . ?
C11 O4 1.256(5) . ?
C11 N4 1.334(5) . ?
C11 C12 1.470(5) . ?
C12 C17 1.399(4) . ?
C12 C13 1.402(5) . ?
C13 C14 1.377(5) . ?
C14 C15 1.408(5) . ?
C14 C18 1.509(5) 1_655 ?
C15 C16 1.377(5) . ?
C16 C17 1.390(5) . ?
C17 C19 1.469(4) 2_564 ?
C18 O1 1.237(6) . ?
C18 O2 1.279(6) . ?
C18 C14 1.509(5) 1_455 ?
C19 O3 1.265(4) . ?
C19 N3 1.320(5) 2_565 ?
C19 C17 1.469(4) 2_565 ?
N3 C19 1.320(5) 2_564 ?
N3 N4 1.389(4) . ?
